data_4021498
loop_
_publ_author_name
'R. Brandon Miles'
'Chad E. Davis'
'Robert M. Coates'

_publ_contact_author_address
;Department of Chemistry
University of Illinois
600 South Mathews Avenue, Urbana, IL  61801 (USA)
;
_publ_contact_author_email coates@scs.uiuc.edu
_publ_contact_author_fax (+1)217-244-8024
_publ_contact_author_name 'Robert M. Coates'
_publ_section_title
;
 Syn- and Anti-Selective Prins Cyclizations of \d,\e-Unsaturated
 Ketones to 1,3-Halohydrins with Lewis Acids
;
_journal_name_full 'Journal of Organic Chemistry'
_journal_page_first 1493
_journal_page_last 1501
_journal_paper_doi 10.1021/jo052142n
_journal_volume 71
_journal_year 2006
_chemical_absolute_configuration rmad
_chemical_compound_source synthesis
_chemical_formula_moiety 'C13 H23 Cl O'
_chemical_formula_sum 'C13 H23 Cl O'
_chemical_formula_weight 230.76
_chemical_melting_point 318
_chemical_name_common (1S,3S,6R,9R)-3-Chloro-5,5,9-trimethylbicyclo[4.4.0]decan-1-ol
_chemical_name_systematic (1S,3S,6R,9R)-3-Chloro-5,5,9-trimethylbicyclo[4.4.0]decan-1-ol
_space_group_IT_number 19
_space_group_name_Hall 'P 2ac 2ab'
_space_group_name_H-M_alt 'P 21 21 21'
_symmetry_cell_setting orthorhombic
_symmetry_Int_Tables_number 19
_symmetry_space_group_name_Hall 'P 2ac 2ab'
_symmetry_space_group_name_H-M 'P 21 21 21'
_atom_sites_solution_hydrogens geom
_atom_sites_solution_primary direct
_atom_sites_solution_secondary difmap
_audit_creation_method SHELXL-97
_audit_update_record
; 
2005-03-21  text and data added, rbm 
;
_cell_angle_alpha 90.00
_cell_angle_beta 90.00
_cell_angle_gamma 90.00
_cell_formula_units_Z 4
_cell_length_a 5.702(3)
_cell_length_b 9.187(4)
_cell_length_c 24.444(12)
_cell_measurement_reflns_used 876
_cell_measurement_temperature 193(2)
_cell_measurement_theta_max 24.41
_cell_measurement_theta_min 3.34
_cell_volume 1280.5(10)
_computing_cell_refinement 'SAINT V6.22 (Bruker, 2001)'
_computing_data_collection 'SMART V5.625 (Bruker, 2001)'
_computing_data_reduction 'SAINT V6.22 (Bruker, 2001)'
_computing_molecular_graphics 'SHELXTL V6.12 (Bruker, 2001)'
_computing_publication_material 'CIFTAB (Sheldrick, 2001)'
_computing_structure_refinement 'SHELXTL V6.12 (Bruker, 2001)'
_computing_structure_solution 'SHELXTL V6.12 (Bruker, 2001)'
_diffrn_ambient_temperature 193(2)
_diffrn_measured_fraction_theta_full 0.999
_diffrn_measured_fraction_theta_max 0.999
_diffrn_measurement_device 'Siemens Platform/CCD'
_diffrn_measurement_method 'profile data from \w scans'
_diffrn_radiation_monochromator graphite
_diffrn_radiation_type MoK\a
_diffrn_radiation_wavelength 0.71073
_diffrn_radiation_wavelength_id pub3face
_diffrn_reflns_av_R_equivalents 0.0920
_diffrn_reflns_av_sigmaI/netI 0.0692
_diffrn_reflns_limit_h_max 6
_diffrn_reflns_limit_h_min -6
_diffrn_reflns_limit_k_max 11
_diffrn_reflns_limit_k_min -11
_diffrn_reflns_limit_l_max 29
_diffrn_reflns_limit_l_min -29
_diffrn_reflns_number 10050
_diffrn_reflns_theta_full 25.33
_diffrn_reflns_theta_max 25.33
_diffrn_reflns_theta_min 1.67
_diffrn_source 'normal-focus sealed tube'
_diffrn_standards_decay_% 6.4
_diffrn_standards_interval_time 365
_diffrn_standards_number 94
_exptl_absorpt_coefficient_mu 0.273
_exptl_absorpt_correction_T_max 0.98644
_exptl_absorpt_correction_T_min 0.89026
_exptl_absorpt_correction_type numerical
_exptl_absorpt_process_details '(Bruker, 2001)'
_exptl_crystal_colour colorless
_exptl_crystal_density_diffrn 1.197
_exptl_crystal_description platy
_exptl_crystal_F_000 504
_exptl_crystal_id pub3face
_exptl_crystal_preparation
; 
The data crystal was mounted using oil (Parantone-N, Exxon) to a 
0.4 mm cryo-loop (Hampton Research) with the (1 1 1) scattering planes 
roughly normal to the spindle axis. 
;
_exptl_crystal_recrystallization_method 'recrystallized from pentane at 0 C'
_exptl_crystal_size_max 0.55
_exptl_crystal_size_mid 0.12
_exptl_crystal_size_min 0.05
_refine_diff_density_max 0.223
_refine_diff_density_min -0.195
_refine_diff_density_rms 0.036
_refine_ls_abs_structure_details 'Flack H D (1983), Acta Cryst. A39, 876-881'
_refine_ls_abs_structure_Flack 0.03(7)
_refine_ls_extinction_coef 0.0277(18)
_refine_ls_extinction_expression Fc^*^=kFc[1+0.001xFc^2^\l^3^/sin(2\q)]^-1/4^
_refine_ls_extinction_method SHELXL
_refine_ls_goodness_of_fit_ref 0.935
_refine_ls_hydrogen_treatment noref
_refine_ls_matrix_type full
_refine_ls_number_parameters 141
_refine_ls_number_reflns 2325
_refine_ls_number_restraints 0
_refine_ls_restrained_S_all 0.935
_refine_ls_R_factor_all 0.0583
_refine_ls_R_factor_gt 0.0348
_refine_ls_shift/su_max 0.001
_refine_ls_shift/su_mean 0.000
_refine_ls_structure_factor_coef Fsqd
_refine_ls_weighting_details 'calc w=1/[\s^2^(Fo^2^)+(0.0214P)^2^+0.0000P] where P=(Fo^2^+2Fc^2^)/3'
_refine_ls_weighting_scheme calc
_refine_ls_wR_factor_gt 0.0640
_refine_ls_wR_factor_ref 0.0687
_reflns_number_gt 1699
_reflns_number_total 2325
_reflns_threshold_expression >2sigma(I)
_cod_data_source_file jo052142nsi20051013_043202.cif
_cod_original_sg_symbol_Hall 'P 2ac 2ab '
_cod_database_code 4021498

loop_
_symmetry_equiv_pos_as_xyz
'x, y, z'
'-x+1/2, -y, z+1/2'
'-x, y+1/2, -z+1/2'
'x+1/2, -y+1/2, -z'

loop_
_atom_site_label
_atom_site_type_symbol
_atom_site_fract_x
_atom_site_fract_y
_atom_site_fract_z
_atom_site_U_iso_or_equiv
_atom_site_adp_type
_atom_site_occupancy
_atom_site_symmetry_multiplicity
_atom_site_calc_flag
_atom_site_refinement_flags
Cl1 Cl 0.52205(9) 0.74846(7) 0.23760(2) 0.05013(19) Uani 1 1 d .
O1 O 0.5114(2) 0.55340(15) 0.34451(5) 0.0307(3) Uani 1 1 d .
H1 H 0.4808 0.4826 0.3240 0.046 Uiso 1 1 calc R
C1 C 0.7620(3) 0.5686(2) 0.34963(8) 0.0259(5) Uani 1 1 d .
C2 C 0.8674(3) 0.4262(2) 0.37182(8) 0.0307(5) Uani 1 1 d .
H2A H 0.8224 0.3458 0.3470 0.037 Uiso 1 1 calc R
H2B H 1.0405 0.4344 0.3709 0.037 Uiso 1 1 calc R
C3 C 0.7927(4) 0.3856(2) 0.43013(9) 0.0388(6) Uani 1 1 d .
H3 H 0.8996 0.3059 0.4426 0.047 Uiso 1 1 calc R
C4 C 0.8349(4) 0.5155(3) 0.46790(9) 0.0458(7) Uani 1 1 d .
H4A H 1.0058 0.5317 0.4716 0.055 Uiso 1 1 calc R
H4B H 0.7718 0.4929 0.5047 0.055 Uiso 1 1 calc R
C5 C 0.7198(4) 0.6553(2) 0.44669(9) 0.0387(6) Uani 1 1 d .
H5A H 0.5476 0.6421 0.4453 0.046 Uiso 1 1 calc R
H5B H 0.7540 0.7364 0.4721 0.046 Uiso 1 1 calc R
C6 C 0.8110(3) 0.6933(2) 0.38973(8) 0.0288(5) Uani 1 1 d .
H6 H 0.9855 0.6972 0.3934 0.035 Uiso 1 1 calc R
C7 C 0.7372(3) 0.8467(2) 0.36876(9) 0.0297(5) Uani 1 1 d .
C8 C 0.8403(4) 0.8706(2) 0.31099(9) 0.0357(6) Uani 1 1 d .
H8A H 0.7668 0.9590 0.2954 0.043 Uiso 1 1 calc R
H8B H 1.0099 0.8911 0.3150 0.043 Uiso 1 1 calc R
C9 C 0.8127(3) 0.7484(3) 0.26979(8) 0.0367(5) Uani 1 1 d .
H9 H 0.9293 0.7669 0.2400 0.044 Uiso 1 1 calc R
C10 C 0.8704(4) 0.6005(2) 0.29381(8) 0.0320(5) Uani 1 1 d .
H10A H 1.0430 0.5923 0.2971 0.038 Uiso 1 1 calc R
H10B H 0.8176 0.5247 0.2678 0.038 Uiso 1 1 calc R
C11 C 0.5424(4) 0.3279(2) 0.43490(9) 0.0499(6) Uani 1 1 d .
H11A H 0.4313 0.4073 0.4282 0.075 Uiso 1 1 calc R
H11B H 0.5174 0.2888 0.4717 0.075 Uiso 1 1 calc R
H11C H 0.5179 0.2506 0.4079 0.075 Uiso 1 1 calc R
C12 C 0.8489(4) 0.9647(2) 0.40500(10) 0.0443(6) Uani 1 1 d .
H12A H 0.8243 1.0605 0.3883 0.066 Uiso 1 1 calc R
H12B H 1.0174 0.9461 0.4085 0.066 Uiso 1 1 calc R
H12C H 0.7760 0.9628 0.4413 0.066 Uiso 1 1 calc R
C13 C 0.4722(4) 0.8709(2) 0.36946(9) 0.0398(6) Uani 1 1 d .
H13A H 0.4363 0.9667 0.3539 0.060 Uiso 1 1 calc R
H13B H 0.4151 0.8666 0.4072 0.060 Uiso 1 1 calc R
H13C H 0.3953 0.7951 0.3477 0.060 Uiso 1 1 calc R

loop_
_atom_site_aniso_label
_atom_site_aniso_U_11
_atom_site_aniso_U_22
_atom_site_aniso_U_33
_atom_site_aniso_U_23
_atom_site_aniso_U_13
_atom_site_aniso_U_12
Cl1 0.0607(4) 0.0466(3) 0.0431(3) 0.0111(3) -0.0199(3) -0.0010(4)
O1 0.0266(8) 0.0310(8) 0.0346(9) -0.0028(6) -0.0032(7) 0.0001(7)
C1 0.0232(11) 0.0315(12) 0.0229(12) -0.0006(10) -0.0006(9) 0.0026(10)
C2 0.0333(11) 0.0318(12) 0.0270(12) -0.0025(10) -0.0034(10) 0.0058(10)
C3 0.0506(15) 0.0402(15) 0.0255(13) 0.0064(11) -0.0040(11) 0.0097(11)
C4 0.0603(16) 0.0533(17) 0.0238(14) 0.0023(11) -0.0007(11) 0.0089(13)
C5 0.0479(13) 0.0411(13) 0.0271(13) -0.0096(11) 0.0039(10) -0.0001(11)
C6 0.0212(11) 0.0369(14) 0.0283(12) -0.0055(10) -0.0012(8) 0.0026(9)
C7 0.0254(11) 0.0283(12) 0.0353(13) -0.0029(10) -0.0017(10) 0.0008(9)
C8 0.0303(12) 0.0313(13) 0.0455(15) 0.0042(11) 0.0003(11) -0.0030(10)
C9 0.0350(11) 0.0423(12) 0.0327(12) 0.0053(14) 0.0021(9) -0.0002(12)
C10 0.0338(12) 0.0362(14) 0.0260(13) -0.0012(10) 0.0028(10) 0.0034(10)
C11 0.0659(16) 0.0436(14) 0.0402(14) 0.0134(12) 0.0106(13) -0.0002(13)
C12 0.0361(13) 0.0385(15) 0.0584(17) -0.0108(12) -0.0015(11) -0.0008(11)
C13 0.0339(12) 0.0324(12) 0.0531(15) -0.0005(10) -0.0002(12) 0.0039(10)

loop_
_atom_type_symbol
_atom_type_description
_atom_type_scat_dispersion_real
_atom_type_scat_dispersion_imag
_atom_type_scat_source
C C 0.0033 0.0016 'International Tables Vol C Tables 4.2.6.8 and 6.1.1.4'
H H 0.0000 0.0000 'International Tables Vol C Tables 4.2.6.8 and 6.1.1.4'
O O 0.0106 0.0060 'International Tables Vol C Tables 4.2.6.8 and 6.1.1.4'
Cl Cl 0.1484 0.1585 'International Tables Vol C Tables 4.2.6.8 and 6.1.1.4'

loop_
_exptl_crystal_face_index_h
_exptl_crystal_face_index_k
_exptl_crystal_face_index_l
_exptl_crystal_face_perp_dist
0.00 0.00 -1.00 0.0250
0.00 0.00 1.00 0.0250
1.00 1.00 1.00 0.2700
-1.00 0.00 2.00 0.2800
0.00 -2.00 1.00 0.0600
0.00 1.00 -1.00 0.0600

loop_
_geom_angle_atom_site_label_1
_geom_angle_atom_site_label_2
_geom_angle_atom_site_label_3
_geom_angle
C1 O1 H1 109.5
O1 C1 C10 110.04(16)
O1 C1 C6 107.97(15)
C10 C1 C6 110.74(16)
O1 C1 C2 109.61(16)
C10 C1 C2 108.68(16)
C6 C1 C2 109.79(16)
C3 C2 C1 115.22(16)
C3 C2 H2A 108.5
C1 C2 H2A 108.5
C3 C2 H2B 108.5
C1 C2 H2B 108.5
H2A C2 H2B 107.5
C11 C3 C4 111.84(19)
C11 C3 C2 114.51(18)
C4 C3 C2 109.14(18)
C11 C3 H3 107.0
C4 C3 H3 107.0
C2 C3 H3 107.0
C3 C4 C5 112.50(18)
C3 C4 H4A 109.1
C5 C4 H4A 109.1
C3 C4 H4B 109.1
C5 C4 H4B 109.1
H4A C4 H4B 107.8
C6 C5 C4 110.73(18)
C6 C5 H5A 109.5
C4 C5 H5A 109.5
C6 C5 H5B 109.5
C4 C5 H5B 109.5
H5A C5 H5B 108.1
C5 C6 C1 110.51(17)
C5 C6 C7 114.50(17)
C1 C6 C7 114.62(16)
C5 C6 H6 105.4
C1 C6 H6 105.4
C7 C6 H6 105.4
C13 C7 C12 107.48(17)
C13 C7 C8 111.45(18)
C12 C7 C8 105.61(18)
C13 C7 C6 113.27(17)
C12 C7 C6 109.67(17)
C8 C7 C6 109.06(17)
C9 C8 C7 117.55(17)
C9 C8 H8A 107.9
C7 C8 H8A 107.9
C9 C8 H8B 107.9
C7 C8 H8B 107.9
H8A C8 H8B 107.2
C8 C9 C10 112.57(17)
C8 C9 Cl1 112.24(14)
C10 C9 Cl1 111.24(15)
C8 C9 H9 106.8
C10 C9 H9 106.8
Cl1 C9 H9 106.8
C9 C10 C1 115.49(17)
C9 C10 H10A 108.4
C1 C10 H10A 108.4
C9 C10 H10B 108.4
C1 C10 H10B 108.4
H10A C10 H10B 107.5
C3 C11 H11A 109.5
C3 C11 H11B 109.5
H11A C11 H11B 109.5
C3 C11 H11C 109.5
H11A C11 H11C 109.5
H11B C11 H11C 109.5
C7 C12 H12A 109.5
C7 C12 H12B 109.5
H12A C12 H12B 109.5
C7 C12 H12C 109.5
H12A C12 H12C 109.5
H12B C12 H12C 109.5
C7 C13 H13A 109.5
C7 C13 H13B 109.5
H13A C13 H13B 109.5
C7 C13 H13C 109.5
H13A C13 H13C 109.5
H13B C13 H13C 109.5

loop_
_geom_bond_atom_site_label_1
_geom_bond_atom_site_label_2
_geom_bond_distance
Cl1 C9 1.835(2)
O1 C1 1.441(2)
O1 H1 0.8400
C1 C10 1.527(3)
C1 C6 1.533(3)
C1 C2 1.538(3)
C2 C3 1.534(3)
C2 H2A 0.9900
C2 H2B 0.9900
C3 C11 1.527(3)
C3 C4 1.528(3)
C3 H3 1.0000
C4 C5 1.533(3)
C4 H4A 0.9900
C4 H4B 0.9900
C5 C6 1.527(3)
C5 H5A 0.9900
C5 H5B 0.9900
C6 C7 1.558(3)
C6 H6 1.0000
C7 C13 1.527(3)
C7 C12 1.538(3)
C7 C8 1.545(3)
C8 C9 1.516(3)
C8 H8A 0.9900
C8 H8B 0.9900
C9 C10 1.516(3)
C9 H9 1.0000
C10 H10A 0.9900
C10 H10B 0.9900
C11 H11A 0.9800
C11 H11B 0.9800
C11 H11C 0.9800
C12 H12A 0.9800
C12 H12B 0.9800
C12 H12C 0.9800
C13 H13A 0.9800
C13 H13B 0.9800
C13 H13C 0.9800

loop_
_geom_hbond_atom_site_label_D
_geom_hbond_atom_site_label_H
_geom_hbond_atom_site_label_A
_geom_hbond_distance_DH
_geom_hbond_distance_HA
_geom_hbond_distance_DA
_geom_hbond_angle_DHA
_geom_hbond_site_symmetry_A
O1 H1 Cl1 0.84 2.63 3.4516(18) 168.0 3_645

loop_
_geom_torsion_atom_site_label_1
_geom_torsion_atom_site_label_2
_geom_torsion_atom_site_label_3
_geom_torsion_atom_site_label_4
_geom_torsion
O1 C1 C2 C3 -64.9(2)
C10 C1 C2 C3 174.77(17)
C6 C1 C2 C3 53.5(2)
C1 C2 C3 C11 74.5(2)
C1 C2 C3 C4 -51.7(2)
C11 C3 C4 C5 -74.7(2)
C2 C3 C4 C5 53.0(2)
C3 C4 C5 C6 -58.3(3)
C4 C5 C6 C1 58.7(2)
C4 C5 C6 C7 -170.10(17)
O1 C1 C6 C5 64.1(2)
C10 C1 C6 C5 -175.35(17)
C2 C1 C6 C5 -55.3(2)
O1 C1 C6 C7 -67.1(2)
C10 C1 C6 C7 53.5(2)
C2 C1 C6 C7 173.48(17)
C5 C6 C7 C13 -55.1(2)
C1 C6 C7 C13 74.1(2)
C5 C6 C7 C12 64.9(2)
C1 C6 C7 C12 -165.84(16)
C5 C6 C7 C8 -179.87(17)
C1 C6 C7 C8 -50.6(2)
C13 C7 C8 C9 -79.1(2)
C12 C7 C8 C9 164.52(17)
C6 C7 C8 C9 46.7(2)
C7 C8 C9 C10 -45.3(2)
C7 C8 C9 Cl1 81.1(2)
C8 C9 C10 C1 46.4(2)
Cl1 C9 C10 C1 -80.53(19)
O1 C1 C10 C9 68.6(2)
C6 C1 C10 C9 -50.7(2)
C2 C1 C10 C9 -171.37(16)

loop_
_cod_related_entry_id
_cod_related_entry_database
_cod_related_entry_code
1 ChemSpider 9717951
